data_1010556
loop_
_publ_author_name
'Feitknecht, W.'

_publ_section_title
;
 \"Uber die \a-Form der Hydroxide zweiwertiger Metalle
;
_journal_coden_ASTM HCACAV
_journal_issue 1
_journal_name_full 'Helvetica Chimica Acta'
_journal_page_first 766
_journal_page_last 784
_journal_paper_doi 10.1002/hlca.19380210199
_journal_volume 21
_journal_year 1938
_chemical_formula_structural 'Co0.5 Zn0.5 (O H)2'
_chemical_formula_sum 'Co0.5 H2 O2 Zn0.5'
_chemical_name_systematic 'Cobalt zinc hydroxide *'
_space_group_IT_number 164
_symmetry_cell_setting trigonal
_symmetry_Int_Tables_number 164
_symmetry_space_group_name_Hall '-P 3 2"'
_symmetry_space_group_name_H-M 'P -3 m 1'
_cell_angle_alpha 90
_cell_angle_beta 90
_cell_angle_gamma 120
_cell_formula_units_Z 3
_cell_length_a 3.176
_cell_length_b 3.176
_cell_length_c 4.64
_cell_volume 40.5
_cod_original_formula_sum 'H2 Co.5 O2 Zn.5'
_cod_database_code 1010556

loop_
_symmetry_equiv_pos_as_xyz
x,y,z
-y,x-y,z
y-x,-x,z
-y,-x,z
x,x-y,z
y-x,y,z
-x,-y,-z
y,y-x,-z
x-y,x,-z
y,x,-z
-x,y-x,-z
x-y,-y,-z

loop_
_atom_site_label
_atom_site_fract_x
_atom_site_fract_y
_atom_site_fract_z
? ? ? ?
